data_4320310
loop_
_publ_author_name
'Niewa, R.'
'Hochrein, O.'
'Schnelle, W.'
'Wagner, F.R.'
'Kniep, R.'

_publ_section_title
;
 Li~24~[MnN~3~]~3~N~2~ and Li~5~[(Li~1-x~Mn~x~)N]~3~, Two Intermediates in
 the Decomposition Path of Li~7~[MnN~4~] to Li~2~[(Li~1-x~Mn~x~)N]:
 An Experimental and Theoretical Study
;
_journal_coden_ASTM INOCAJ
_journal_issue 20
_journal_name_full 'Inorganic Chemistry'
_journal_page_first 5215
_journal_page_last 5222
_journal_paper_doi 10.1021/ic010412o
_journal_volume 40
_journal_year 2001
_chemical_formula_moiety Li24[MnN3]3N2
_chemical_formula_sum 'Li24 Mn3 N11'
_chemical_formula_weight 485.49
_space_group_IT_number 163
_symmetry_cell_setting trigonal
_symmetry_space_group_name_Hall '-P 3 2c'
_symmetry_space_group_name_H-M 'P -3 1 c'
_atom_sites_solution_hydrogens none
_atom_sites_solution_primary direct
_atom_sites_solution_secondary difmap
_audit_creation_method SHELXL-97
_cell_angle_alpha 90.00
_cell_angle_beta 90.00
_cell_angle_gamma 120.00
_cell_formula_units_Z 1.33
_cell_length_a 5.8258(6)
_cell_length_b 5.8258(6)
_cell_length_c 17.841(3)
_cell_measurement_temperature 293(2)
_cell_volume 524.40(12)
_computing_molecular_graphics 'Diamond 2.0f (Brandenburg, 1998) [6]'
_computing_publication_material 'SHELXL-97 (Sheldrick, 1997) [7]'
_computing_structure_refinement 'SHELXL-97 (Sheldrick, 1997)'
_computing_structure_solution 'SHELXS-97 (Sheldrick, 1990)'
_diffrn_ambient_temperature 293(2)
_diffrn_measured_fraction_theta_full 1.000
_diffrn_measured_fraction_theta_max 1.000
_diffrn_measurement_device_type 'MSC-Rigaku CCD'
_diffrn_measurement_method
;
  \F-scan 360\%
  60\%-\w-scan at \c = 90\%
  0.5\% steps with 40 s exposures
  detector distance: 35 mm
  2\Q offset: 10\%
;
_diffrn_radiation_monochromator graphite
_diffrn_radiation_source 'fine-focus sealed tube'
_diffrn_radiation_type MoK\a
_diffrn_radiation_wavelength 0.71073
_diffrn_reflns_av_R_equivalents 0.0519
_diffrn_reflns_av_sigmaI/netI 0.0261
_diffrn_reflns_limit_h_max 7
_diffrn_reflns_limit_h_min 0
_diffrn_reflns_limit_k_max 6
_diffrn_reflns_limit_k_min -7
_diffrn_reflns_limit_l_max 23
_diffrn_reflns_limit_l_min -23
_diffrn_reflns_number 2453
_diffrn_reflns_theta_full 27.50
_diffrn_reflns_theta_max 27.50
_diffrn_reflns_theta_min 2.29
_exptl_absorpt_coefficient_mu 6.372
_exptl_absorpt_correction_type semi-emperical
_exptl_crystal_colour black
_exptl_crystal_density_diffrn 2.581
_exptl_crystal_density_method 'not measured'
_exptl_crystal_description plate
_exptl_crystal_F_000 368
_exptl_crystal_size_max .1
_exptl_crystal_size_mid .1
_exptl_crystal_size_min .05
_refine_diff_density_max 0.174
_refine_diff_density_min -0.197
_refine_diff_density_rms 0.054
_refine_ls_extinction_method none
_refine_ls_goodness_of_fit_ref 1.250
_refine_ls_hydrogen_treatment none
_refine_ls_matrix_type full
_refine_ls_number_parameters 42
_refine_ls_number_reflns 413
_refine_ls_number_restraints 0
_refine_ls_restrained_S_all 1.250
_refine_ls_R_factor_all 0.0217
_refine_ls_R_factor_gt 0.0143
_refine_ls_shift/su_max 0.001
_refine_ls_shift/su_mean 0.000
_refine_ls_structure_factor_coef Fsqd
_refine_ls_weighting_details 'calc w=1/[\s^2^(Fo^2^)+(0.0051P)^2^+0.0641P] where P=(Fo^2^+2Fc^2^)/3'
_refine_ls_weighting_scheme calc
_refine_ls_wR_factor_gt 0.0324
_refine_ls_wR_factor_ref 0.0346
_reflns_number_gt 349
_reflns_number_total 413
_reflns_threshold_expression >2sigma(I)
_cod_data_source_file ic010412o_2.cif
_cod_data_source_block Li24[MnN3]3N2
_cod_original_cell_volume 524.39(7)
_cod_original_formula_sum Li24Mn3N11
_cod_database_code 4320310

loop_
_symmetry_equiv_pos_as_xyz
'x, y, z'
'-y, x-y, z'
'-x+y, -x, z'
'-y, -x, -z+1/2'
'-x+y, y, -z+1/2'
'x, x-y, -z+1/2'
'-x, -y, -z'
'y, -x+y, -z'
'x-y, x, -z'
'y, x, z-1/2'
'x-y, -y, z-1/2'
'-x, -x+y, z-1/2'

loop_
_atom_site_label
_atom_site_type_symbol
_atom_site_fract_x
_atom_site_fract_y
_atom_site_fract_z
_atom_site_U_iso_or_equiv
_atom_site_adp_type
_atom_site_occupancy
_atom_site_symmetry_multiplicity
_atom_site_calc_flag
_atom_site_refinement_flags
_atom_site_disorder_assembly
_atom_site_disorder_group
Mn1 Mn 0.3333 0.6667 0.600318(16) 0.00649(10) Uani 1 3 d S . .
N1 N 0.0358(2) 0.3591(2) 0.58451(5) 0.0091(2) Uani 1 1 d . . .
Li1 Li -0.3012(4) 0.0632(5) 0.53763(11) 0.0158(5) Uani 1 1 d . . .
N2 N -0.3333 0.3333 0.7500 0.0091(5) Uani 1 6 d S . .
N3 N 0.0000 1.0000 0.7500 0.030(4) Uani 0.238(10) 6 d SP . .
Li2 Li -0.0185(5) 1.3352(5) 0.70287(13) 0.0258(6) Uani 1 1 d . . .
Li3 Li -0.3333 0.3333 0.6328(2) 0.0360(12) Uani 1 3 d S . .
Li4 Li 0.0000 0.0000 0.6150(2) 0.0184(8) Uani 1 3 d S . .

loop_
_atom_site_aniso_label
_atom_site_aniso_U_11
_atom_site_aniso_U_22
_atom_site_aniso_U_33
_atom_site_aniso_U_23
_atom_site_aniso_U_13
_atom_site_aniso_U_12
Mn1 0.00527(12) 0.00527(12) 0.00894(15) 0.000 0.000 0.00263(6)
N1 0.0088(5) 0.0071(5) 0.0102(5) 0.0000(3) 0.0000(3) 0.0031(4)
Li1 0.0127(12) 0.0146(12) 0.0162(9) 0.0001(8) -0.0003(8) 0.0039(9)
N2 0.0100(7) 0.0100(7) 0.0072(10) 0.000 0.000 0.0050(4)
N3 0.027(5) 0.027(5) 0.037(8) 0.000 0.000 0.014(3)
Li2 0.0264(13) 0.0309(14) 0.0225(10) 0.0038(10) 0.0095(9) 0.0161(12)
Li3 0.045(2) 0.045(2) 0.0180(19) 0.000 0.000 0.0225(10)
Li4 0.0155(12) 0.0155(12) 0.024(2) 0.000 0.000 0.0077(6)

loop_
_atom_type_symbol
_atom_type_description
_atom_type_scat_dispersion_real
_atom_type_scat_dispersion_imag
_atom_type_scat_source
Li Li -0.0003 0.0001 'International Tables Vol C Tables 4.2.6.8 and 6.1.1.4'
N N 0.0061 0.0033 'International Tables Vol C Tables 4.2.6.8 and 6.1.1.4'
Mn Mn 0.3368 0.7283 'International Tables Vol C Tables 4.2.6.8 and 6.1.1.4'

loop_
_geom_angle_atom_site_label_1
_geom_angle_atom_site_label_2
_geom_angle_atom_site_label_3
_geom_angle
_geom_angle_site_symmetry_1
_geom_angle_site_symmetry_3
_geom_angle_publ_flag
N1 Mn1 N1 117.555(16) 3_565 . ?
N1 Mn1 N1 117.555(16) 3_565 2_665 ?
N1 Mn1 N1 117.555(16) . 2_665 ?
N1 Mn1 Li1 61.34(6) 3_565 2_565 ?
N1 Mn1 Li1 57.07(6) . 2_565 ?
N1 Mn1 Li1 144.15(6) 2_665 2_565 ?
N1 Mn1 Li1 57.07(6) 3_565 1_665 ?
N1 Mn1 Li1 144.15(6) . 1_665 ?
N1 Mn1 Li1 61.34(6) 2_665 1_665 ?
Li1 Mn1 Li1 101.39(6) 2_565 1_665 ?
N1 Mn1 Li1 144.15(6) 3_565 3 ?
N1 Mn1 Li1 61.34(6) . 3 ?
N1 Mn1 Li1 57.07(6) 2_665 3 ?
Li1 Mn1 Li1 101.39(6) 2_565 3 ?
Li1 Mn1 Li1 101.39(6) 1_665 3 ?
N1 Mn1 Li2 51.81(6) 3_565 3_465 ?
N1 Mn1 Li2 121.31(7) . 3_465 ?
N1 Mn1 Li2 114.77(6) 2_665 3_465 ?
Li1 Mn1 Li2 92.66(7) 2_565 3_465 ?
Li1 Mn1 Li2 84.71(8) 1_665 3_465 ?
Li1 Mn1 Li2 163.14(8) 3 3_465 ?
N1 Mn1 Li2 114.77(6) 3_565 1_545 ?
N1 Mn1 Li2 51.81(6) . 1_545 ?
N1 Mn1 Li2 121.31(6) 2_665 1_545 ?
Li1 Mn1 Li2 84.71(8) 2_565 1_545 ?
Li1 Mn1 Li2 163.14(8) 1_665 1_545 ?
Li1 Mn1 Li2 92.66(7) 3 1_545 ?
Li2 Mn1 Li2 79.28(9) 3_465 1_545 ?
N1 Mn1 Li2 121.31(7) 3_565 2_775 ?
N1 Mn1 Li2 114.77(6) . 2_775 ?
N1 Mn1 Li2 51.81(6) 2_665 2_775 ?
Li1 Mn1 Li2 163.14(8) 2_565 2_775 ?
Li1 Mn1 Li2 92.66(7) 1_665 2_775 ?
Li1 Mn1 Li2 84.71(8) 3 2_775 ?
Li2 Mn1 Li2 79.28(9) 3_465 2_775 ?
Li2 Mn1 Li2 79.28(9) 1_545 2_775 ?
N1 Mn1 Li1 100.34(5) 3_565 8_556 ?
N1 Mn1 Li1 46.77(5) . 8_556 ?
N1 Mn1 Li1 96.53(5) 2_665 8_556 ?
Li1 Mn1 Li1 52.34(8) 2_565 8_556 ?
Li1 Mn1 Li1 97.55(4) 1_665 8_556 ?
Li1 Mn1 Li1 50.65(7) 3 8_556 ?
Li2 Mn1 Li1 144.80(7) 3_465 8_556 ?
Li2 Mn1 Li1 98.57(8) 1_545 8_556 ?
Li2 Mn1 Li1 135.31(7) 2_775 8_556 ?
N1 Mn1 Li1 46.77(5) 3_565 7_566 ?
N1 Mn1 Li1 96.53(5) . 7_566 ?
N1 Mn1 Li1 100.34(5) 2_665 7_566 ?
Li1 Mn1 Li1 50.65(7) 2_565 7_566 ?
Li1 Mn1 Li1 52.34(8) 1_665 7_566 ?
Li1 Mn1 Li1 97.55(4) 3 7_566 ?
Li2 Mn1 Li1 98.57(7) 3_465 7_566 ?
Li2 Mn1 Li1 135.31(7) 1_545 7_566 ?
Li2 Mn1 Li1 144.80(7) 2_775 7_566 ?
Li1 Mn1 Li1 58.33(7) 8_556 7_566 ?
N1 Mn1 Li1 96.53(5) 3_565 9_666 ?
N1 Mn1 Li1 100.34(5) . 9_666 ?
N1 Mn1 Li1 46.77(5) 2_665 9_666 ?
Li1 Mn1 Li1 97.55(4) 2_565 9_666 ?
Li1 Mn1 Li1 50.65(7) 1_665 9_666 ?
Li1 Mn1 Li1 52.34(8) 3 9_666 ?
Li2 Mn1 Li1 135.31(8) 3_465 9_666 ?
Li2 Mn1 Li1 144.80(7) 1_545 9_666 ?
Li2 Mn1 Li1 98.57(7) 2_775 9_666 ?
Li1 Mn1 Li1 58.33(7) 8_556 9_666 ?
Li1 Mn1 Li1 58.33(7) 7_566 9_666 ?
Mn1 N1 Li1 162.99(8) . . ?
Mn1 N1 Li4 121.96(6) . . ?
Li1 N1 Li4 71.62(9) . . ?
Mn1 N1 Li2 86.96(9) . 1_545 ?
Li1 N1 Li2 107.66(11) . 1_545 ?
Li4 N1 Li2 74.70(12) . 1_545 ?
Mn1 N1 Li1 78.33(8) . 2_565 ?
Li1 N1 Li1 88.18(14) . 2_565 ?
Li4 N1 Li1 159.66(10) . 2_565 ?
Li2 N1 Li1 110.54(10) 1_545 2_565 ?
Mn1 N1 Li1 96.66(8) . 8_556 ?
Li1 N1 Li1 68.57(8) . 8_556 ?
Li4 N1 Li1 104.27(12) . 8_556 ?
Li2 N1 Li1 176.17(11) 1_545 8_556 ?
Li1 N1 Li1 69.14(10) 2_565 8_556 ?
Mn1 N1 Li3 114.98(6) . . ?
Li1 N1 Li3 67.43(9) . . ?
Li4 N1 Li3 102.81(7) . . ?
Li2 N1 Li3 60.68(13) 1_545 . ?
Li1 N1 Li3 65.86(9) 2_565 . ?
Li1 N1 Li3 116.35(12) 8_556 . ?
Mn1 N1 Li1 74.86(7) . 3 ?
Li1 N1 Li1 104.55(12) . 3 ?
Li4 N1 Li1 67.15(8) . 3 ?
Li2 N1 Li1 117.74(10) 1_545 3 ?
Li1 N1 Li1 122.37(12) 2_565 3 ?
Li1 N1 Li1 64.66(8) 8_556 3 ?
Li3 N1 Li1 169.24(8) . 3 ?
N1 Li1 N1 119.47(12) . 3_455 ?
N1 Li1 N1 117.95(11) . 9_556 ?
N1 Li1 N1 110.86(10) 3_455 9_556 ?
N1 Li1 N1 106.97(10) . 2 ?
N1 Li1 N1 87.91(10) 3_455 2 ?
N1 Li1 N1 108.78(10) 9_556 2 ?
N1 Li1 Li1 129.87(8) . 9_556 ?
N1 Li1 Li1 107.44(12) 3_455 9_556 ?
N1 Li1 Li1 52.75(10) 9_556 9_556 ?
N1 Li1 Li1 56.05(6) 2 9_556 ?
N1 Li1 Li1 58.68(6) . 8_556 ?
N1 Li1 Li1 146.74(13) 3_455 8_556 ?
N1 Li1 Li1 59.29(10) 9_556 8_556 ?
N1 Li1 Li1 125.19(7) 2 8_556 ?
Li1 Li1 Li1 91.29(12) 9_556 8_556 ?
N1 Li1 Li3 60.60(7) . . ?
N1 Li1 Li3 59.42(6) 3_455 . ?
N1 Li1 Li3 137.50(13) 9_556 . ?
N1 Li1 Li3 111.80(12) 2 . ?
Li1 Li1 Li3 164.15(14) 9_556 . ?
Li1 Li1 Li3 104.51(11) 8_556 . ?
N1 Li1 Li4 54.85(6) . . ?
N1 Li1 Li4 117.51(12) 3_455 . ?
N1 Li1 Li4 125.70(12) 9_556 . ?
N1 Li1 Li4 52.56(5) 2 . ?
Li1 Li1 Li4 89.24(7) 9_556 . ?
Li1 Li1 Li4 89.24(7) 8_556 . ?
Li3 Li1 Li4 89.77(11) . . ?
N1 Li1 Li1 147.80(18) . 7_456 ?
N1 Li1 Li1 56.39(9) 3_455 7_456 ?
N1 Li1 Li1 54.47(8) 9_556 7_456 ?
N1 Li1 Li1 104.79(14) 2 7_456 ?
Li1 Li1 Li1 73.83(16) 9_556 7_456 ?
Li1 Li1 Li1 105.85(17) 8_556 7_456 ?
Li3 Li1 Li1 102.36(13) . 7_456 ?
Li4 Li1 Li1 157.28(17) . 7_456 ?
N1 Li1 Mn1 128.06(10) . 1_445 ?
N1 Li1 Mn1 44.61(5) 3_455 1_445 ?
N1 Li1 Mn1 112.86(10) 9_556 1_445 ?
N1 Li1 Mn1 43.80(5) 2 1_445 ?
Li1 Li1 Mn1 75.33(9) 9_556 1_445 ?
Li1 Li1 Mn1 166.19(10) 8_556 1_445 ?
Li3 Li1 Mn1 88.82(9) . 1_445 ?
Li4 Li1 Mn1 87.18(8) . 1_445 ?
Li1 Li1 Mn1 74.10(11) 7_456 1_445 ?
N1 Li1 Li1 47.32(9) . 2_565 ?
N1 Li1 Li1 98.44(8) 3_455 2_565 ?
N1 Li1 Li1 93.49(7) 9_556 2_565 ?
N1 Li1 Li1 153.02(10) 2 2_565 ?
Li1 Li1 Li1 142.85(9) 9_556 2_565 ?
Li1 Li1 Li1 54.20(11) 8_556 2_565 ?
Li3 Li1 Li1 52.55(7) . 2_565 ?
Li4 Li1 Li1 102.14(11) . 2_565 ?
Li1 Li1 Li1 100.49(11) 7_456 2_565 ?
Mn1 Li1 Li1 139.61(8) 1_445 2_565 ?
N1 Li1 Li1 100.89(9) . 3_455 ?
N1 Li1 Li1 44.50(8) 3_455 3_455 ?
N1 Li1 Li1 90.32(7) 9_556 3_455 ?
N1 Li1 Li1 132.34(12) 2 3_455 ?
Li1 Li1 Li1 125.80(11) 9_556 3_455 ?
Li1 Li1 Li1 102.25(11) 8_556 3_455 ?
Li3 Li1 Li1 52.55(7) . 3_455 ?
Li4 Li1 Li1 142.17(9) . 3_455 ?
Li1 Li1 Li1 51.97(12) 7_456 3_455 ?
Mn1 Li1 Li1 88.64(10) 1_445 3_455 ?
Li1 Li1 Li1 60.0 2_565 3_455 ?
Li2 N2 Li2 103.79(9) 3_355 1_545 ?
Li2 N2 Li2 179.46(15) 3_355 6_576 ?
Li2 N2 Li2 75.78(16) 1_545 6_576 ?
Li2 N2 Li2 75.78(16) 3_355 4_656 ?
Li2 N2 Li2 76.65(14) 1_545 4_656 ?
Li2 N2 Li2 103.79(9) 6_576 4_656 ?
Li2 N2 Li2 103.79(9) 3_355 2_675 ?
Li2 N2 Li2 103.79(9) 1_545 2_675 ?
Li2 N2 Li2 76.65(15) 6_576 2_675 ?
Li2 N2 Li2 179.46(15) 4_656 2_675 ?
Li2 N2 Li2 76.65(15) 3_355 5_346 ?
Li2 N2 Li2 179.46(16) 1_545 5_346 ?
Li2 N2 Li2 103.79(9) 6_576 5_346 ?
Li2 N2 Li2 103.79(9) 4_656 5_346 ?
Li2 N2 Li2 75.78(16) 2_675 5_346 ?
Li2 N2 Li3 65.31(7) 3_355 . ?
Li2 N2 Li3 65.31(7) 1_545 . ?
Li2 N2 Li3 114.69(7) 6_576 . ?
Li2 N2 Li3 114.69(7) 4_656 . ?
Li2 N2 Li3 65.31(7) 2_675 . ?
Li2 N2 Li3 114.69(7) 5_346 . ?
Li2 N2 Li3 114.69(7) 3_355 4_556 ?
Li2 N2 Li3 114.69(7) 1_545 4_556 ?
Li2 N2 Li3 65.31(7) 6_576 4_556 ?
Li2 N2 Li3 65.31(7) 4_656 4_556 ?
Li2 N2 Li3 114.69(7) 2_675 4_556 ?
Li2 N2 Li3 65.31(7) 5_346 4_556 ?
Li3 N2 Li3 180.000(1) . 4_556 ?
Li2 N3 Li2 175.10(14) 2_675 5_456 ?
Li2 N3 Li2 106.05(7) 2_675 . ?
Li2 N3 Li2 78.09(15) 5_456 . ?
Li2 N3 Li2 106.05(7) 2_675 3_465 ?
Li2 N3 Li2 69.95(13) 5_456 3_465 ?
Li2 N3 Li2 106.05(7) . 3_465 ?
Li2 N3 Li2 69.95(13) 2_675 6_576 ?
Li2 N3 Li2 106.05(7) 5_456 6_576 ?
Li2 N3 Li2 175.10(15) . 6_576 ?
Li2 N3 Li2 78.09(15) 3_465 6_576 ?
Li2 N3 Li2 78.09(15) 2_675 4_666 ?
Li2 N3 Li2 106.05(7) 5_456 4_666 ?
Li2 N3 Li2 69.95(13) . 4_666 ?
Li2 N3 Li2 175.10(15) 3_465 4_666 ?
Li2 N3 Li2 106.05(7) 6_576 4_666 ?
Li2 N3 Li4 67.29(6) 2_675 1_565 ?
Li2 N3 Li4 112.71(6) 5_456 1_565 ?
Li2 N3 Li4 67.29(6) . 1_565 ?
Li2 N3 Li4 67.29(6) 3_465 1_565 ?
Li2 N3 Li4 112.71(6) 6_576 1_565 ?
Li2 N3 Li4 112.71(6) 4_666 1_565 ?
Li2 N3 Li4 112.71(6) 2_675 4_566 ?
Li2 N3 Li4 67.29(6) 5_456 4_566 ?
Li2 N3 Li4 112.71(6) . 4_566 ?
Li2 N3 Li4 112.71(6) 3_465 4_566 ?
Li2 N3 Li4 67.29(6) 6_576 4_566 ?
Li2 N3 Li4 67.29(6) 4_666 4_566 ?
Li4 N3 Li4 180.000(1) 1_565 4_566 ?
N2 Li2 N1 121.30(14) 1_565 1_565 ?
N2 Li2 N3 106.70(11) 1_565 . ?
N1 Li2 N3 111.67(11) 1_565 . ?
N2 Li2 Li3 59.03(11) 1_565 1_565 ?
N1 Li2 Li3 62.38(13) 1_565 1_565 ?
N3 Li2 Li3 128.72(13) . 1_565 ?
N2 Li2 Li2 52.11(8) 1_565 6_586 ?
N1 Li2 Li2 132.91(17) 1_565 6_586 ?
N3 Li2 Li2 114.39(15) . 6_586 ?
Li3 Li2 Li2 94.80(13) 1_565 6_586 ?
N2 Li2 Li2 51.67(7) 1_565 4_666 ?
N1 Li2 Li2 138.3(2) 1_565 4_666 ?
N3 Li2 Li2 55.02(6) . 4_666 ?
Li3 Li2 Li2 94.13(13) 1_565 4_666 ?
Li2 Li2 Li2 79.21(15) 6_586 4_666 ?
N2 Li2 Li4 129.82(13) 1_565 1_565 ?
N1 Li2 Li4 51.57(8) 1_565 1_565 ?
N3 Li2 Li4 60.67(9) . 1_565 ?
Li3 Li2 Li4 90.09(13) 1_565 1_565 ?
Li2 Li2 Li4 174.70(17) 6_586 1_565 ?
Li2 Li2 Li4 98.43(12) 4_666 1_565 ?
N2 Li2 Mn1 130.50(11) 1_565 1_565 ?
N1 Li2 Mn1 41.23(5) 1_565 1_565 ?
N3 Li2 Mn1 122.80(10) . 1_565 ?
Li3 Li2 Mn1 87.25(11) 1_565 1_565 ?
Li2 Li2 Mn1 102.38(11) 6_586 1_565 ?
Li2 Li2 Mn1 177.81(6) 4_666 1_565 ?
Li4 Li2 Mn1 79.86(8) 1_565 1_565 ?
N2 Li2 Li2 117.51(14) 1_565 5_456 ?
N1 Li2 Li2 121.09(15) 1_565 5_456 ?
N3 Li2 Li2 50.95(7) . 5_456 ?
Li3 Li2 Li2 176.53(18) 1_565 5_456 ?
Li2 Li2 Li2 82.69(13) 6_586 5_456 ?
Li2 Li2 Li2 83.06(13) 4_666 5_456 ?
Li4 Li2 Li2 92.34(11) 1_565 5_456 ?
Mn1 Li2 Li2 95.62(10) 1_565 5_456 ?
N2 Li2 Li2 38.11(4) 1_565 3_365 ?
N1 Li2 Li2 97.38(8) 1_565 3_365 ?
N3 Li2 Li2 92.18(13) . 3_365 ?
Li3 Li2 Li2 44.35(8) 1_565 3_365 ?
Li2 Li2 Li2 90.22(6) 6_586 3_365 ?
Li2 Li2 Li2 50.06(12) 4_666 3_365 ?
Li4 Li2 Li2 91.86(11) 1_565 3_365 ?
Mn1 Li2 Li2 131.13(6) 1_565 3_365 ?
Li2 Li2 Li2 133.02(8) 5_456 3_365 ?
N2 Li2 Li2 38.11(4) 1_565 2_685 ?
N1 Li2 Li2 94.15(8) 1_565 2_685 ?
N3 Li2 Li2 144.80(10) . 2_685 ?
Li3 Li2 Li2 44.35(8) 1_565 2_685 ?
Li2 Li2 Li2 50.73(11) 6_586 2_685 ?
Li2 Li2 Li2 89.78(6) 4_666 2_685 ?
Li4 Li2 Li2 134.31(9) 1_565 2_685 ?
Mn1 Li2 Li2 92.39(10) 1_565 2_685 ?
Li2 Li2 Li2 133.34(8) 5_456 2_685 ?
Li2 Li2 Li2 60.000(1) 3_365 2_685 ?
N2 Li2 Li1 97.66(11) 1_565 1_565 ?
N1 Li2 Li1 35.22(6) 1_565 1_565 ?
N3 Li2 Li1 98.51(10) . 1_565 ?
Li3 Li2 Li1 45.07(10) 1_565 1_565 ?
Li2 Li2 Li1 139.67(12) 6_586 1_565 ?
Li2 Li2 Li1 103.61(16) 4_666 1_565 ?
Li4 Li2 Li1 45.41(8) 1_565 1_565 ?
Mn1 Li2 Li1 76.18(7) 1_565 1_565 ?
Li2 Li2 Li1 137.58(11) 5_456 1_565 ?
Li2 Li2 Li1 64.82(7) 3_365 1_565 ?
Li2 Li2 Li1 88.94(6) 2_685 1_565 ?
N2 Li3 Li2 55.66(11) . 1_545 ?
N2 Li3 Li2 55.66(11) . 3_355 ?
Li2 Li3 Li2 91.30(16) 1_545 3_355 ?
N2 Li3 Li2 55.66(11) . 2_675 ?
Li2 Li3 Li2 91.30(16) 1_545 2_675 ?
Li2 Li3 Li2 91.30(16) 3_355 2_675 ?
N2 Li3 N1 112.52(10) . 3_455 ?
Li2 Li3 N1 123.98(8) 1_545 3_455 ?
Li2 Li3 N1 56.95(6) 3_355 3_455 ?
Li2 Li3 N1 129.40(8) 2_675 3_455 ?
N2 Li3 N1 112.52(10) . . ?
Li2 Li3 N1 56.95(6) 1_545 . ?
Li2 Li3 N1 129.40(8) 3_355 . ?
Li2 Li3 N1 123.98(8) 2_675 . ?
N1 Li3 N1 106.25(11) 3_455 . ?
N2 Li3 N1 112.52(10) . 2_565 ?
Li2 Li3 N1 129.40(8) 1_545 2_565 ?
Li2 Li3 N1 123.98(8) 3_355 2_565 ?
Li2 Li3 N1 56.95(6) 2_675 2_565 ?
N1 Li3 N1 106.25(11) 3_455 2_565 ?
N1 Li3 N1 106.25(11) . 2_565 ?
N2 Li3 Li1 135.40(9) . . ?
Li2 Li3 Li1 93.84(9) 1_545 . ?
Li2 Li3 Li1 99.14(9) 3_355 . ?
Li2 Li3 Li1 168.24(18) 2_675 . ?
N1 Li3 Li1 54.72(8) 3_455 . ?
N1 Li3 Li1 51.97(8) . . ?
N1 Li3 Li1 112.06(18) 2_565 . ?
N2 Li3 Li1 135.40(9) . 3_455 ?
Li2 Li3 Li1 168.24(18) 1_545 3_455 ?
Li2 Li3 Li1 93.84(9) 3_355 3_455 ?
Li2 Li3 Li1 99.14(9) 2_675 3_455 ?
N1 Li3 Li1 51.97(8) 3_455 3_455 ?
N1 Li3 Li1 112.06(18) . 3_455 ?
N1 Li3 Li1 54.72(8) 2_565 3_455 ?
Li1 Li3 Li1 74.91(15) . 3_455 ?
N2 Li3 Li1 135.40(10) . 2_565 ?
Li2 Li3 Li1 99.14(9) 1_545 2_565 ?
Li2 Li3 Li1 168.24(18) 3_355 2_565 ?
Li2 Li3 Li1 93.84(9) 2_675 2_565 ?
N1 Li3 Li1 112.06(18) 3_455 2_565 ?
N1 Li3 Li1 54.72(8) . 2_565 ?
N1 Li3 Li1 51.97(8) 2_565 2_565 ?
Li1 Li3 Li1 74.91(15) . 2_565 ?
Li1 Li3 Li1 74.91(15) 3_455 2_565 ?
N2 Li3 Li4 95.39(9) . . ?
Li2 Li3 Li4 48.95(8) 1_545 . ?
Li2 Li3 Li4 92.79(8) 3_355 . ?
Li2 Li3 Li4 140.09(14) 2_675 . ?
N1 Li3 Li4 84.63(5) 3_455 . ?
N1 Li3 Li4 36.67(4) . . ?
N1 Li3 Li4 141.97(13) 2_565 . ?
Li1 Li3 Li4 45.30(8) . . ?
Li1 Li3 Li4 120.12(14) 3_455 . ?
Li1 Li3 Li4 90.04(9) 2_565 . ?
N2 Li3 Li4 95.39(9) . 1_455 ?
Li2 Li3 Li4 140.09(14) 1_545 1_455 ?
Li2 Li3 Li4 48.95(8) 3_355 1_455 ?
Li2 Li3 Li4 92.79(8) 2_675 1_455 ?
N1 Li3 Li4 36.67(4) 3_455 1_455 ?
N1 Li3 Li4 141.97(13) . 1_455 ?
N1 Li3 Li4 84.63(5) 2_565 1_455 ?
Li1 Li3 Li4 90.04(9) . 1_455 ?
Li1 Li3 Li4 45.30(8) 3_455 1_455 ?
Li1 Li3 Li4 120.12(14) 2_565 1_455 ?
Li4 Li3 Li4 119.13(3) . 1_455 ?
N1 Li4 N1 113.33(8) 2 . ?
N1 Li4 N1 113.33(8) 2 3 ?
N1 Li4 N1 113.33(8) . 3 ?
N1 Li4 Li1 53.53(7) 2 2 ?
N1 Li4 Li1 129.48(17) . 2 ?
N1 Li4 Li1 60.30(8) 3 2 ?
N1 Li4 Li1 129.48(17) 2 3 ?
N1 Li4 Li1 60.30(8) . 3 ?
N1 Li4 Li1 53.53(7) 3 3 ?
Li1 Li4 Li1 90.23(12) 2 3 ?
N1 Li4 Li1 60.30(8) 2 . ?
N1 Li4 Li1 53.53(7) . . ?
N1 Li4 Li1 129.48(17) 3 . ?
Li1 Li4 Li1 90.23(12) 2 . ?
Li1 Li4 Li1 90.23(12) 3 . ?
N1 Li4 N3 105.26(10) 2 1_545 ?
N1 Li4 N3 105.26(10) . 1_545 ?
N1 Li4 N3 105.26(10) 3 1_545 ?
Li1 Li4 N3 125.10(8) 2 1_545 ?
Li1 Li4 N3 125.10(9) 3 1_545 ?
Li1 Li4 N3 125.10(8) . 1_545 ?
N1 Li4 Li2 116.66(9) 2 1_545 ?
N1 Li4 Li2 53.73(7) . 1_545 ?
N1 Li4 Li2 128.95(10) 3 1_545 ?
Li1 Li4 Li2 169.96(10) 2 1_545 ?
Li1 Li4 Li2 98.88(8) 3 1_545 ?
Li1 Li4 Li2 85.53(8) . 1_545 ?
N3 Li4 Li2 52.04(8) 1_545 1_545 ?
N1 Li4 Li2 128.95(10) 2 3_455 ?
N1 Li4 Li2 116.66(9) . 3_455 ?
N1 Li4 Li2 53.73(7) 3 3_455 ?
Li1 Li4 Li2 98.88(8) 2 3_455 ?
Li1 Li4 Li2 85.53(8) 3 3_455 ?
Li1 Li4 Li2 169.96(9) . 3_455 ?
N3 Li4 Li2 52.04(8) 1_545 3_455 ?
Li2 Li4 Li2 86.13(12) 1_545 3_455 ?
N1 Li4 Li2 53.73(7) 2 2_665 ?
N1 Li4 Li2 128.95(10) . 2_665 ?
N1 Li4 Li2 116.66(9) 3 2_665 ?
Li1 Li4 Li2 85.53(8) 2 2_665 ?
Li1 Li4 Li2 169.96(9) 3 2_665 ?
Li1 Li4 Li2 98.88(8) . 2_665 ?
N3 Li4 Li2 52.04(8) 1_545 2_665 ?
Li2 Li4 Li2 86.13(12) 1_545 2_665 ?
Li2 Li4 Li2 86.13(12) 3_455 2_665 ?
N1 Li4 Li1 39.07(7) 2 9_556 ?
N1 Li4 Li1 91.87(10) . 9_556 ?
N1 Li4 Li1 95.93(11) 3 9_556 ?
Li1 Li4 Li1 45.11(6) 2 9_556 ?
Li1 Li4 Li1 90.70(12) 3 9_556 ?
Li1 Li4 Li1 45.11(6) . 9_556 ?
N3 Li4 Li1 144.19(5) 1_545 9_556 ?
Li2 Li4 Li1 129.90(9) 1_545 9_556 ?
Li2 Li4 Li1 143.85(9) 3_455 9_556 ?
Li2 Li4 Li1 92.73(8) 2_665 9_556 ?
N1 Li4 Li1 91.87(10) 2 7_556 ?
N1 Li4 Li1 95.93(11) . 7_556 ?
N1 Li4 Li1 39.07(7) 3 7_556 ?
Li1 Li4 Li1 45.11(6) 2 7_556 ?
Li1 Li4 Li1 45.11(6) 3 7_556 ?
Li1 Li4 Li1 90.70(12) . 7_556 ?
N3 Li4 Li1 144.19(5) 1_545 7_556 ?
Li2 Li4 Li1 143.85(9) 1_545 7_556 ?
Li2 Li4 Li1 92.73(8) 3_455 7_556 ?
Li2 Li4 Li1 129.90(9) 2_665 7_556 ?
Li1 Li4 Li1 60.88(8) 9_556 7_556 ?

loop_
_geom_bond_atom_site_label_1
_geom_bond_atom_site_label_2
_geom_bond_distance
_geom_bond_site_symmetry_2
_geom_bond_publ_flag
Mn1 N1 1.7842(11) 3_565 ?
Mn1 N1 1.7842(11) . ?
Mn1 N1 1.7842(11) 2_665 ?
Mn1 Li1 2.488(2) 2_565 ?
Mn1 Li1 2.488(2) 1_665 ?
Mn1 Li1 2.488(2) 3 ?
Mn1 Li2 2.703(2) 3_465 ?
Mn1 Li2 2.703(3) 1_545 ?
Mn1 Li2 2.703(2) 2_775 ?
Mn1 Li1 2.975(2) 8_556 ?
Mn1 Li1 2.975(2) 7_566 ?
Mn1 Li1 2.975(2) 9_666 ?
N1 Li1 2.033(2) . ?
N1 Li4 2.0675(14) . ?
N1 Li2 2.128(2) 1_545 ?
N1 Li1 2.133(2) 2_565 ?
N1 Li1 2.182(2) 8_556 ?
N1 Li3 2.249(2) . ?
N1 Li1 2.262(3) 3 ?
Li1 N1 2.133(2) 3_455 ?
Li1 N1 2.182(2) 9_556 ?
Li1 N1 2.262(3) 2 ?
Li1 Li1 2.378(3) 9_556 ?
Li1 Li1 2.378(3) 8_556 ?
Li1 Li3 2.384(4) . ?
Li1 Li4 2.400(3) . ?
Li1 Li1 2.448(4) 7_456 ?
Li1 Mn1 2.488(2) 1_445 ?
Li1 Li1 2.899(4) 2_565 ?
Li1 Li1 2.899(4) 3_455 ?
N2 Li2 2.011(3) 3_355 ?
N2 Li2 2.011(2) 1_545 ?
N2 Li2 2.011(3) 6_576 ?
N2 Li2 2.011(2) 4_656 ?
N2 Li2 2.011(2) 2_675 ?
N2 Li2 2.011(2) 5_346 ?
N2 Li3 2.088(4) . ?
N2 Li3 2.088(4) 4_556 ?
N3 Li2 2.176(3) 2_675 ?
N3 Li2 2.176(3) 5_456 ?
N3 Li2 2.176(3) . ?
N3 Li2 2.176(3) 3_465 ?
N3 Li2 2.176(3) 6_576 ?
N3 Li2 2.176(3) 4_666 ?
N3 Li4 2.406(4) 1_565 ?
N3 Li4 2.406(4) 4_566 ?
Li2 N2 2.011(2) 1_565 ?
Li2 N1 2.128(2) 1_565 ?
Li2 Li3 2.213(4) 1_565 ?
Li2 Li2 2.470(5) 6_586 ?
Li2 Li2 2.495(5) 4_666 ?
Li2 Li4 2.546(3) 1_565 ?
Li2 Mn1 2.703(2) 1_565 ?
Li2 Li2 2.741(5) 5_456 ?
Li2 Li2 3.165(5) 3_365 ?
Li2 Li2 3.165(5) 2_685 ?
Li2 Li1 3.360(3) 1_565 ?
Li3 Li2 2.213(4) 1_545 ?
Li3 Li2 2.213(4) 3_355 ?
Li3 Li2 2.213(4) 2_675 ?
Li3 N1 2.249(2) 3_455 ?
Li3 N1 2.249(2) 2_565 ?
Li3 Li1 2.384(4) 3_455 ?
Li3 Li1 2.384(4) 2_565 ?
Li3 Li4 3.3757(8) . ?
Li3 Li4 3.3757(8) 1_455 ?
Li4 N1 2.0675(14) 2 ?
Li4 N1 2.0675(14) 3 ?
Li4 Li1 2.400(3) 2 ?
Li4 Li1 2.400(3) 3 ?
Li4 N3 2.406(4) 1_545 ?
Li4 Li2 2.546(3) 1_545 ?
Li4 Li2 2.546(3) 3_455 ?
Li4 Li2 2.546(3) 2_665 ?
Li4 Li1 3.356(4) 9_556 ?
Li4 Li1 3.356(4) 7_556 ?
